data_4103526
loop_
_publ_author_name
'Meagan E. Evans'
'Ting Li'
'William D. Jones'

_publ_contact_author_address 'Department of Chemistry, University of Rochester, Rochester, New York 14627'
_publ_contact_author_email jones@chem.rochester.edu
_publ_contact_author_name 'William D. Jones'
_publ_section_title
;
 C-H vs C-C Bond Activation of Acetonitrile and Benzonitrile via Oxidative
 Addition: Rhodium vs Nickel and Cp* vs Tp' (Tp' =
 Hydrotris(3,5-dimethylpyrazol-1-yl)borate, Cp* =
 \h5-Pentamethylcyclopentadienyl)
;
_journal_name_full 'Journal of the American Chemical Society'
_journal_page_first 16278
_journal_page_last 16284
_journal_paper_doi 10.1021/ja107927b
_journal_volume 132
_journal_year 2010
_chemical_formula_moiety 'C15 H27 N P Rh'
_chemical_formula_sum 'C15 H27 N P Rh'
_chemical_formula_weight 355.26
_chemical_name_common jonme07
_chemical_name_systematic
; 
 ? 
;
_space_group_IT_number 62
_symmetry_cell_setting orthorhombic
_symmetry_space_group_name_Hall '-P 2ac 2n'
_symmetry_space_group_name_H-M 'P n m a'
_atom_sites_solution_hydrogens geom
_atom_sites_solution_primary direct
_atom_sites_solution_secondary difmap
_audit_creation_method SHELXL-97
_cell_angle_alpha 90.00
_cell_angle_beta 90.00
_cell_angle_gamma 90.00
_cell_formula_units_Z 4
_cell_length_a 16.447(2)
_cell_length_b 12.7410(18)
_cell_length_c 7.6738(11)
_cell_measurement_reflns_used 3996
_cell_measurement_temperature 100.0(1)
_cell_measurement_theta_max 37.95
_cell_measurement_theta_min 2.48
_cell_volume 1608.1(4)
_computing_cell_refinement 'SAINT (Bruker, 2009)'
_computing_data_collection 'APEX2 (Bruker, 2009)'
_computing_data_reduction 'SAINT (Bruker, 2009)'
_computing_molecular_graphics 'SHELXTL (Sheldrick, 2008)'
_computing_publication_material 'SHELXTL (Sheldrick, 2008)'
_computing_structure_refinement 'SHELXL-97 (Sheldrick, 2008)'
_computing_structure_solution 'SIR97 (Altomare et al., 1999)'
_diffrn_ambient_temperature 100.0(1)
_diffrn_measured_fraction_theta_full 0.996
_diffrn_measured_fraction_theta_max 0.996
_diffrn_measurement_device_type 'Bruker SMART APEX II CCD Platform'
_diffrn_measurement_method 'area detector, \w scans per \f'
_diffrn_radiation_monochromator graphite
_diffrn_radiation_source 'fine-focus sealed tube'
_diffrn_radiation_type MoK\a
_diffrn_radiation_wavelength 0.71073
_diffrn_reflns_av_R_equivalents 0.0308
_diffrn_reflns_av_sigmaI/netI 0.0170
_diffrn_reflns_limit_h_max 28
_diffrn_reflns_limit_h_min -28
_diffrn_reflns_limit_k_max 21
_diffrn_reflns_limit_k_min -21
_diffrn_reflns_limit_l_max 13
_diffrn_reflns_limit_l_min -13
_diffrn_reflns_number 37446
_diffrn_reflns_theta_full 37.78
_diffrn_reflns_theta_max 37.78
_diffrn_reflns_theta_min 2.48
_diffrn_standards_number 0
_exptl_absorpt_coefficient_mu 1.147
_exptl_absorpt_correction_T_max 0.8031
_exptl_absorpt_correction_T_min 0.7105
_exptl_absorpt_correction_type multi-scan
_exptl_absorpt_process_details 'SADABS (Sheldrick, 2008)'
_exptl_crystal_colour 'pale yellow'
_exptl_crystal_density_diffrn 1.467
_exptl_crystal_density_method 'not measured'
_exptl_crystal_description block
_exptl_crystal_F_000 736
_exptl_crystal_size_max 0.32
_exptl_crystal_size_mid 0.24
_exptl_crystal_size_min 0.20
_refine_diff_density_max 0.736
_refine_diff_density_min -0.595
_refine_diff_density_rms 0.101
_refine_ls_extinction_method none
_refine_ls_goodness_of_fit_ref 1.423
_refine_ls_hydrogen_treatment constr
_refine_ls_matrix_type full
_refine_ls_number_parameters 119
_refine_ls_number_reflns 4443
_refine_ls_number_restraints 13
_refine_ls_restrained_S_all 1.427
_refine_ls_R_factor_all 0.0299
_refine_ls_R_factor_gt 0.0272
_refine_ls_shift/su_max 0.002
_refine_ls_shift/su_mean 0.000
_refine_ls_structure_factor_coef Fsqd
_refine_ls_weighting_details 'calc w=1/[\s^2^(Fo^2^)+(0.0068P)^2^+2.0652P] where P=(Fo^2^+2Fc^2^)/3'
_refine_ls_weighting_scheme calc
_refine_ls_wR_factor_gt 0.0698
_refine_ls_wR_factor_ref 0.0705
_reflns_number_gt 4149
_reflns_number_total 4443
_reflns_threshold_expression >2sigma(I)
_cod_data_source_file ja107927b_si_002_2.cif
_cod_data_source_block 4
_cod_original_cell_volume 1608.0(4)
_cod_database_code 4103526

loop_
_symmetry_equiv_pos_as_xyz
'x, y, z'
'-x+1/2, -y, z+1/2'
'-x, y+1/2, -z'
'x+1/2, -y+1/2, -z+1/2'
'-x, -y, -z'
'x-1/2, y, -z-1/2'
'x, -y-1/2, z'
'-x-1/2, y-1/2, z-1/2'

loop_
_atom_site_label
_atom_site_type_symbol
_atom_site_fract_x
_atom_site_fract_y
_atom_site_fract_z
_atom_site_U_iso_or_equiv
_atom_site_adp_type
_atom_site_occupancy
_atom_site_symmetry_multiplicity
_atom_site_calc_flag
_atom_site_refinement_flags
_atom_site_disorder_assembly
_atom_site_disorder_group
Rh1 Rh 0.944602(9) 0.2500 0.06482(2) 0.01160(4) Uani 1 2 d S . .
P1 P 1.06871(3) 0.2500 0.19022(8) 0.01440(9) Uani 1 2 d S . .
C1 C 0.9882(2) 0.1629(3) -0.1237(5) 0.0179(6) Uani 0.50 1 d P A 1
N1 N 1.0124(2) 0.1108(3) -0.2362(4) 0.0254(6) Uani 0.50 1 d P A 1
C2 C 0.9860(2) 0.1224(3) -0.0896(5) 0.0197(6) Uani 0.50 1 d P A 5
H2A H 0.9430 0.1014 -0.1709 0.030 Uiso 0.50 1 calc PR A 5
H2B H 0.9996 0.0630 -0.0138 0.030 Uiso 0.50 1 calc PR A 5
H2C H 1.0343 0.1438 -0.1552 0.030 Uiso 0.50 1 calc PR A 5
C3 C 1.15490(13) 0.2500 0.0415(3) 0.0218(4) Uani 1 2 d S . .
H3A H 1.1492 0.3080 -0.0415 0.033 Uiso 0.50 1 calc PR A -1
H3B H 1.1565 0.1833 -0.0220 0.033 Uiso 0.50 1 calc PR A -1
H3C H 1.2054 0.2587 0.1079 0.033 Uiso 0.50 1 calc PR A -1
C4 C 1.09100(10) 0.13865(16) 0.3299(2) 0.0236(3) Uani 1 1 d . . .
H4A H 1.1488 0.1393 0.3611 0.035 Uiso 1 1 calc R A .
H4B H 1.0782 0.0734 0.2681 0.035 Uiso 1 1 calc R . .
H4C H 1.0580 0.1431 0.4360 0.035 Uiso 1 1 calc R . .
C5 C 0.86359(9) 0.19348(16) 0.2811(2) 0.0227(3) Uani 1 1 d D . .
C6 C 0.83069(9) 0.15918(13) 0.1207(2) 0.0199(3) Uani 1 1 d D . .
C7 C 0.81118(13) 0.2500 0.0176(3) 0.0185(4) Uani 1 2 d SD . .
C8 C 0.8868(6) 0.1401(6) 0.4488(8) 0.0338(15) Uani 0.50 1 d PD . 1
H8A H 0.8376 0.1245 0.5161 0.051 Uiso 0.50 1 calc PR . 1
H8B H 0.9223 0.1863 0.5167 0.051 Uiso 0.50 1 calc PR . 1
H8C H 0.9155 0.0745 0.4228 0.051 Uiso 0.50 1 calc PR . 1
C9 C 0.8186(7) 0.0431(4) 0.0990(9) 0.0326(14) Uani 0.50 1 d PD . 1
H9A H 0.8627 0.0054 0.1578 0.049 Uiso 0.50 1 calc PR . 1
H9B H 0.8188 0.0255 -0.0253 0.049 Uiso 0.50 1 calc PR . 1
H9C H 0.7664 0.0227 0.1503 0.049 Uiso 0.50 1 calc PR . 1
C8' C 0.8801(6) 0.1082(5) 0.4153(8) 0.0338(15) Uani 0.50 1 d PD . 5
H8D H 0.8288 0.0867 0.4696 0.051 Uiso 0.50 1 calc PR . 5
H8E H 0.9170 0.1354 0.5049 0.051 Uiso 0.50 1 calc PR . 5
H8F H 0.9052 0.0476 0.3579 0.051 Uiso 0.50 1 calc PR . 5
C9' C 0.8141(7) 0.0524(4) 0.0421(9) 0.0326(14) Uani 0.50 1 d PD . 5
H9D H 0.8523 0.0010 0.0905 0.049 Uiso 0.50 1 calc PR . 5
H9E H 0.8209 0.0559 -0.0847 0.049 Uiso 0.50 1 calc PR . 5
H9F H 0.7583 0.0310 0.0694 0.049 Uiso 0.50 1 calc PR . 5
C10 C 0.76893(19) 0.2337(6) -0.1545(4) 0.0271(17) Uani 0.50 1 d PD . -1
H10A H 0.7767 0.1610 -0.1929 0.041 Uiso 0.50 1 calc PR . -1
H10B H 0.7919 0.2816 -0.2415 0.041 Uiso 0.50 1 calc PR . -1
H10C H 0.7107 0.2478 -0.1412 0.041 Uiso 0.50 1 calc PR . -1

loop_
_atom_site_aniso_label
_atom_site_aniso_U_11
_atom_site_aniso_U_22
_atom_site_aniso_U_33
_atom_site_aniso_U_23
_atom_site_aniso_U_13
_atom_site_aniso_U_12
Rh1 0.00898(6) 0.01608(6) 0.00976(6) 0.000 -0.00003(4) 0.000
P1 0.00905(19) 0.0205(2) 0.0136(2) 0.000 -0.00014(16) 0.000
C1 0.0166(13) 0.0209(16) 0.0161(13) 0.0016(12) 0.0003(10) 0.0013(12)
N1 0.0283(14) 0.0271(14) 0.0207(13) -0.0054(11) 0.0030(11) 0.0042(12)
C2 0.0180(13) 0.0226(16) 0.0186(15) -0.0048(13) 0.0017(11) 0.0021(13)
C3 0.0116(8) 0.0321(12) 0.0217(10) 0.000 0.0038(7) 0.000
C4 0.0167(6) 0.0296(8) 0.0245(7) 0.0068(6) -0.0030(6) 0.0022(6)
C5 0.0117(5) 0.0383(9) 0.0182(6) 0.0125(6) 0.0028(5) 0.0042(6)
C6 0.0118(5) 0.0172(6) 0.0307(8) -0.0023(6) 0.0043(5) -0.0016(5)
C7 0.0107(7) 0.0305(11) 0.0144(8) 0.000 -0.0016(6) 0.000
C8 0.0186(16) 0.056(4) 0.027(2) 0.023(2) 0.0026(17) 0.004(3)
C9 0.0194(13) 0.0188(12) 0.060(4) -0.006(2) 0.007(3) -0.0035(12)
C8' 0.0186(16) 0.056(4) 0.027(2) 0.023(2) 0.0026(17) 0.004(3)
C9' 0.0194(13) 0.0188(12) 0.060(4) -0.006(2) 0.007(3) -0.0035(12)
C10 0.0170(10) 0.048(5) 0.0164(10) 0.0013(15) -0.0049(8) -0.0039(15)

loop_
_atom_type_symbol
_atom_type_description
_atom_type_scat_dispersion_real
_atom_type_scat_dispersion_imag
_atom_type_scat_source
C C 0.0033 0.0016 'International Tables Vol C Tables 4.2.6.8 and 6.1.1.4'
H H 0.0000 0.0000 'International Tables Vol C Tables 4.2.6.8 and 6.1.1.4'
N N 0.0061 0.0033 'International Tables Vol C Tables 4.2.6.8 and 6.1.1.4'
P P 0.1023 0.0942 'International Tables Vol C Tables 4.2.6.8 and 6.1.1.4'
Rh Rh -1.1178 0.9187 'International Tables Vol C Tables 4.2.6.8 and 6.1.1.4'

loop_
_geom_angle_atom_site_label_1
_geom_angle_atom_site_label_2
_geom_angle_atom_site_label_3
_geom_angle
_geom_angle_site_symmetry_1
_geom_angle_site_symmetry_3
C1 Rh1 C2 84.5(2) . 7_565
C1 Rh1 C2 84.5(2) 7_565 .
C1 Rh1 C7 103.93(12) 7_565 .
C1 Rh1 C7 103.93(12) . .
C2 Rh1 C7 103.01(11) 7_565 .
C2 Rh1 C7 103.01(11) . .
C1 Rh1 C6 137.63(12) 7_565 .
C1 Rh1 C6 98.88(12) . .
C2 Rh1 C6 140.26(11) 7_565 .
C2 Rh1 C6 88.80(12) . .
C7 Rh1 C6 37.55(5) . .
C1 Rh1 C6 98.89(12) 7_565 7_565
C1 Rh1 C6 137.63(12) . 7_565
C2 Rh1 C6 88.80(12) 7_565 7_565
C2 Rh1 C6 140.26(11) . 7_565
C7 Rh1 C6 37.55(6) . 7_565
C6 Rh1 C6 62.10(8) . 7_565
C1 Rh1 C5 125.51(13) 7_565 7_565
C1 Rh1 C5 160.73(13) . 7_565
C2 Rh1 C5 110.88(13) 7_565 7_565
C2 Rh1 C5 147.92(13) . 7_565
C7 Rh1 C5 62.30(7) . 7_565
C6 Rh1 C5 61.90(6) . 7_565
C6 Rh1 C5 36.70(7) 7_565 7_565
C1 Rh1 C5 160.73(13) 7_565 .
C1 Rh1 C5 125.51(13) . .
C2 Rh1 C5 147.92(13) 7_565 .
C2 Rh1 C5 110.88(13) . .
C7 Rh1 C5 62.30(7) . .
C6 Rh1 C5 36.70(7) . .
C6 Rh1 C5 61.90(6) 7_565 .
C5 Rh1 C5 37.39(11) 7_565 .
C1 Rh1 P1 89.08(11) 7_565 .
C1 Rh1 P1 89.08(11) . .
C2 Rh1 P1 87.03(10) 7_565 .
C2 Rh1 P1 87.03(10) . .
C7 Rh1 P1 164.13(6) . .
C6 Rh1 P1 132.37(5) . .
C6 Rh1 P1 132.37(5) 7_565 .
C5 Rh1 P1 102.80(4) 7_565 .
C5 Rh1 P1 102.80(4) . .
C4 P1 C4 102.77(13) . 7_565
C4 P1 C3 102.30(8) . .
C4 P1 C3 102.30(8) 7_565 .
C4 P1 Rh1 115.75(6) . .
C4 P1 Rh1 115.75(6) 7_565 .
C3 P1 Rh1 115.92(8) . .
N1 C1 Rh1 178.6(3) . .
Rh1 C2 H2A 109.5 . .
Rh1 C2 H2B 109.5 . .
Rh1 C2 H2C 109.5 . .
P1 C3 H3A 109.5 . .
P1 C3 H3B 109.5 . .
H3A C3 H3B 109.5 . .
P1 C3 H3C 109.5 . .
H3A C3 H3C 109.5 . .
H3B C3 H3C 109.5 . .
P1 C4 H4A 109.5 . .
P1 C4 H4B 109.5 . .
H4A C4 H4B 109.5 . .
P1 C4 H4C 109.5 . .
H4A C4 H4C 109.5 . .
H4B C4 H4C 109.5 . .
C6 C5 C5 108.01(10) . 7_565
C6 C5 C8 134.6(3) . .
C5 C5 C8 116.9(3) 7_565 .
C6 C5 C8' 115.9(3) . .
C5 C5 C8' 135.5(3) 7_565 .
C6 C5 Rh1 71.52(9) . .
C5 C5 Rh1 71.30(5) 7_565 .
C8 C5 Rh1 128.8(4) . .
C8' C5 Rh1 128.5(4) . .
C5 C6 C7 108.39(15) . .
C5 C6 C9 116.9(3) . .
C7 C6 C9 134.6(3) . .
C5 C6 C9' 134.0(3) . .
C7 C6 C9' 117.7(3) . .
C5 C6 Rh1 71.78(9) . .
C7 C6 Rh1 70.50(10) . .
C9 C6 Rh1 126.7(5) . .
C9' C6 Rh1 122.6(4) . .
C6 C7 C6 107.18(19) 7_565 .
C6 C7 C10 118.3(3) 7_565 7_565
C6 C7 C10 134.1(3) . 7_565
C6 C7 C10 134.1(3) 7_565 .
C6 C7 C10 118.3(3) . .
C6 C7 Rh1 71.96(10) 7_565 .
C6 C7 Rh1 71.95(10) . .
C10 C7 Rh1 126.70(18) 7_565 .
C10 C7 Rh1 126.70(18) . .
C5 C8 H8A 109.5 . .
C5 C8 H8B 109.5 . .
C5 C8 H8C 109.5 . .
C6 C9 H9A 109.5 . .
C6 C9 H9B 109.5 . .
C6 C9 H9C 109.5 . .
C5 C8' H8D 109.5 . .
C5 C8' H8E 109.5 . .
C5 C8' H8F 109.5 . .
C6 C9' H9D 109.5 . .
C6 C9' H9E 109.5 . .
C6 C9' H9F 109.5 . .
C7 C10 H10A 109.5 . .
C7 C10 H10B 109.5 . .
C7 C10 H10C 109.5 . .

loop_
_geom_bond_atom_site_label_1
_geom_bond_atom_site_label_2
_geom_bond_distance
_geom_bond_site_symmetry_2
Rh1 C1 1.959(4) 7_565
Rh1 C1 1.959(4) .
Rh1 C2 2.124(4) 7_565
Rh1 C2 2.124(4) .
Rh1 C7 2.224(2) .
Rh1 C6 2.2433(15) .
Rh1 C6 2.2433(15) 7_565
Rh1 C5 2.2466(16) 7_565
Rh1 C5 2.2466(16) .
Rh1 P1 2.2566(6) .
P1 C4 1.8156(18) .
P1 C4 1.8156(18) 7_565
P1 C3 1.820(2) .
C1 N1 1.160(5) .
C2 H2A 0.9800 .
C2 H2B 0.9800 .
C2 H2C 0.9800 .
C3 H3A 0.9800 .
C3 H3B 0.9800 .
C3 H3C 0.9800 .
C4 H4A 0.9800 .
C4 H4B 0.9800 .
C4 H4C 0.9800 .
C5 C6 1.414(3) .
C5 C5 1.440(4) 7_565
C5 C8 1.505(5) .
C5 C8' 1.522(5) .
C6 C7 1.438(2) .
C6 C9 1.502(5) .
C6 C9' 1.513(5) .
C7 C6 1.438(2) 7_565
C7 C10 1.507(4) 7_565
C7 C10 1.507(4) .
C8 H8A 0.9800 .
C8 H8B 0.9800 .
C8 H8C 0.9800 .
C9 H9A 0.9800 .
C9 H9B 0.9800 .
C9 H9C 0.9800 .
C8' H8D 0.9800 .
C8' H8E 0.9800 .
C8' H8F 0.9800 .
C9' H9D 0.9800 .
C9' H9E 0.9800 .
C9' H9F 0.9800 .
C10 H10A 0.9800 .
C10 H10B 0.9800 .
C10 H10C 0.9800 .

loop_
_geom_torsion_atom_site_label_1
_geom_torsion_atom_site_label_2
_geom_torsion_atom_site_label_3
_geom_torsion_atom_site_label_4
_geom_torsion
_geom_torsion_site_symmetry_1
_geom_torsion_site_symmetry_4
C1 Rh1 P1 C4 -154.33(14) 7_565 .
C1 Rh1 P1 C4 -85.33(15) . .
C2 Rh1 P1 C4 -169.89(14) 7_565 .
C2 Rh1 P1 C4 -69.77(14) . .
C7 Rh1 P1 C4 60.17(7) . .
C6 Rh1 P1 C4 15.89(10) . .
C6 Rh1 P1 C4 104.45(9) 7_565 .
C5 Rh1 P1 C4 79.36(9) 7_565 .
C5 Rh1 P1 C4 40.98(9) . .
C1 Rh1 P1 C4 85.32(15) 7_565 7_565
C1 Rh1 P1 C4 154.33(14) . 7_565
C2 Rh1 P1 C4 69.77(14) 7_565 7_565
C2 Rh1 P1 C4 169.89(14) . 7_565
C7 Rh1 P1 C4 -60.17(7) . 7_565
C6 Rh1 P1 C4 -104.45(9) . 7_565
C6 Rh1 P1 C4 -15.89(10) 7_565 7_565
C5 Rh1 P1 C4 -40.98(9) 7_565 7_565
C5 Rh1 P1 C4 -79.36(9) . 7_565
C1 Rh1 P1 C3 -34.50(12) 7_565 .
C1 Rh1 P1 C3 34.50(12) . .
C2 Rh1 P1 C3 -50.06(12) 7_565 .
C2 Rh1 P1 C3 50.06(12) . .
C7 Rh1 P1 C3 180.0 . .
C6 Rh1 P1 C3 135.72(6) . .
C6 Rh1 P1 C3 -135.72(6) 7_565 .
C5 Rh1 P1 C3 -160.81(5) 7_565 .
C5 Rh1 P1 C3 160.81(5) . .
C2 Rh1 C1 N1 -110(16) 7_565 .
C7 Rh1 C1 N1 -8(16) . .
C6 Rh1 C1 N1 30(16) . .
C6 Rh1 C1 N1 -28(16) 7_565 .
C5 Rh1 C1 N1 34(16) 7_565 .
C5 Rh1 C1 N1 58(16) . .
P1 Rh1 C1 N1 163(16) . .
C1 Rh1 C5 C6 84.8(4) 7_565 .
C1 Rh1 C5 C6 -50.23(17) . .
C2 Rh1 C5 C6 106.4(2) 7_565 .
C2 Rh1 C5 C6 -56.68(15) . .
C7 Rh1 C5 C6 37.44(8) . .
C6 Rh1 C5 C6 80.15(13) 7_565 .
C5 Rh1 C5 C6 117.21(9) 7_565 .
P1 Rh1 C5 C6 -148.38(9) . .
C1 Rh1 C5 C5 -32.5(4) 7_565 7_565
C1 Rh1 C5 C5 -167.43(14) . 7_565
C2 Rh1 C5 C5 -10.8(2) 7_565 7_565
C2 Rh1 C5 C5 -173.89(12) . 7_565
C7 Rh1 C5 C5 -79.77(4) . 7_565
C6 Rh1 C5 C5 -117.21(9) . 7_565
C6 Rh1 C5 C5 -37.06(7) 7_565 7_565
P1 Rh1 C5 C5 94.41(2) . 7_565
C1 Rh1 C5 C8 -142.4(5) 7_565 .
C1 Rh1 C5 C8 82.7(4) . .
C2 Rh1 C5 C8 -120.7(4) 7_565 .
C2 Rh1 C5 C8 76.2(4) . .
C7 Rh1 C5 C8 170.3(4) . .
C6 Rh1 C5 C8 132.9(4) . .
C6 Rh1 C5 C8 -147.0(4) 7_565 .
C5 Rh1 C5 C8 -109.9(4) 7_565 .
P1 Rh1 C5 C8 -15.5(4) . .
C1 Rh1 C5 C8' -166.4(5) 7_565 .
C1 Rh1 C5 C8' 58.6(4) . .
C2 Rh1 C5 C8' -144.7(4) 7_565 .
C2 Rh1 C5 C8' 52.2(4) . .
C7 Rh1 C5 C8' 146.3(4) . .
C6 Rh1 C5 C8' 108.9(4) . .
C6 Rh1 C5 C8' -171.0(4) 7_565 .
C5 Rh1 C5 C8' -133.9(3) 7_565 .
P1 Rh1 C5 C8' -39.5(4) . .
C5 C5 C6 C7 1.02(15) 7_565 .
C8 C5 C6 C7 171.9(6) . .
C8' C5 C6 C7 174.1(5) . .
Rh1 C5 C6 C7 -61.33(13) . .
C5 C5 C6 C9 -175.1(5) 7_565 .
C8 C5 C6 C9 -4.1(8) . .
C8' C5 C6 C9 -2.0(7) . .
Rh1 C5 C6 C9 122.6(5) . .
C5 C5 C6 C9' -179.6(6) 7_565 .
C8 C5 C6 C9' -8.7(9) . .
C8' C5 C6 C9' -6.6(8) . .
Rh1 C5 C6 C9' 118.0(6) . .
C5 C5 C6 Rh1 62.35(4) 7_565 .
C8 C5 C6 Rh1 -126.7(6) . .
C8' C5 C6 Rh1 -124.6(5) . .
C1 Rh1 C6 C5 -150.8(2) 7_565 .
C1 Rh1 C6 C5 140.71(15) . .
C2 Rh1 C6 C5 -127.2(2) 7_565 .
C2 Rh1 C6 C5 128.66(15) . .
C7 Rh1 C6 C5 -117.96(15) . .
C6 Rh1 C6 C5 -79.53(10) 7_565 .
C5 Rh1 C6 C5 -37.75(12) 7_565 .
P1 Rh1 C6 C5 43.78(12) . .
C1 Rh1 C6 C7 -32.9(2) 7_565 .
C1 Rh1 C6 C7 -101.33(15) . .
C2 Rh1 C6 C7 -9.2(2) 7_565 .
C2 Rh1 C6 C7 -113.38(15) . .
C6 Rh1 C6 C7 38.43(12) 7_565 .
C5 Rh1 C6 C7 80.21(11) 7_565 .
C5 Rh1 C6 C7 117.96(15) . .
P1 Rh1 C6 C7 161.74(8) . .
C1 Rh1 C6 C9 98.8(4) 7_565 .
C1 Rh1 C6 C9 30.4(4) . .
C2 Rh1 C6 C9 122.5(4) 7_565 .
C2 Rh1 C6 C9 18.3(4) . .
C7 Rh1 C6 C9 131.7(4) . .
C6 Rh1 C6 C9 170.1(3) 7_565 .
C5 Rh1 C6 C9 -148.1(4) 7_565 .
C5 Rh1 C6 C9 -110.4(4) . .
P1 Rh1 C6 C9 -66.6(3) . .
C1 Rh1 C6 C9' 78.1(4) 7_565 .
C1 Rh1 C6 C9' 9.7(4) . .
C2 Rh1 C6 C9' 101.8(4) 7_565 .
C2 Rh1 C6 C9' -2.4(4) . .
C7 Rh1 C6 C9' 111.0(4) . .
C6 Rh1 C6 C9' 149.4(4) 7_565 .
C5 Rh1 C6 C9' -168.8(4) 7_565 .
C5 Rh1 C6 C9' -131.1(4) . .
P1 Rh1 C6 C9' -87.3(4) . .
C5 C6 C7 C6 -1.6(2) . 7_565
C9 C6 C7 C6 173.4(6) . 7_565
C9' C6 C7 C6 178.9(5) . 7_565
Rh1 C6 C7 C6 -63.78(14) . 7_565
C5 C6 C7 C10 -173.8(3) . 7_565
C9 C6 C7 C10 1.3(7) . 7_565
C9' C6 C7 C10 6.7(6) . 7_565
Rh1 C6 C7 C10 124.0(3) . 7_565
C5 C6 C7 C10 -175.3(2) . .
C9 C6 C7 C10 -0.2(7) . .
C9' C6 C7 C10 5.2(6) . .
Rh1 C6 C7 C10 122.6(2) . .
C5 C6 C7 Rh1 62.14(11) . .
C9 C6 C7 Rh1 -122.8(6) . .
C9' C6 C7 Rh1 -117.3(5) . .
C1 Rh1 C7 C6 -86.47(16) 7_565 7_565
C1 Rh1 C7 C6 -157.87(16) . 7_565
C2 Rh1 C7 C6 -70.37(16) 7_565 7_565
C2 Rh1 C7 C6 -173.98(16) . 7_565
C6 Rh1 C7 C6 115.65(19) . 7_565
C5 Rh1 C7 C6 36.60(11) 7_565 7_565
C5 Rh1 C7 C6 79.05(12) . 7_565
P1 Rh1 C7 C6 57.83(10) . 7_565
C1 Rh1 C7 C6 157.87(16) 7_565 .
C1 Rh1 C7 C6 86.47(16) . .
C2 Rh1 C7 C6 173.98(16) 7_565 .
C2 Rh1 C7 C6 70.37(16) . .
C6 Rh1 C7 C6 -115.65(19) 7_565 .
C5 Rh1 C7 C6 -79.05(12) 7_565 .
C5 Rh1 C7 C6 -36.60(11) . .
P1 Rh1 C7 C6 -57.83(10) . .
C1 Rh1 C7 C10 25.8(4) 7_565 7_565
C1 Rh1 C7 C10 -45.6(4) . 7_565
C2 Rh1 C7 C10 41.9(4) 7_565 7_565
C2 Rh1 C7 C10 -61.7(4) . 7_565
C6 Rh1 C7 C10 -132.1(4) . 7_565
C6 Rh1 C7 C10 112.3(4) 7_565 7_565
C5 Rh1 C7 C10 148.9(4) 7_565 7_565
C5 Rh1 C7 C10 -168.7(4) . 7_565
P1 Rh1 C7 C10 170.1(4) . 7_565
C1 Rh1 C7 C10 45.6(4) 7_565 .
C1 Rh1 C7 C10 -25.8(4) . .
C2 Rh1 C7 C10 61.7(4) 7_565 .
C2 Rh1 C7 C10 -41.9(4) . .
C6 Rh1 C7 C10 -112.3(4) . .
C6 Rh1 C7 C10 132.1(4) 7_565 .
C5 Rh1 C7 C10 168.7(4) 7_565 .
C5 Rh1 C7 C10 -148.9(4) . .
P1 Rh1 C7 C10 -170.1(4) . .
